data_4517309
loop_
_publ_author_name
'Bhattacharjee, Jayeeta'
'Harinath, Adimulam'
'Bano, Kulsum'
'Panda, Tarun K.'

_publ_section_title
;
 Highly Chemoselective Hydroboration of Alkynes and Nitriles Catalyzed by
 Group 4 Metal Amidophosphine--Borane Complexes
;
_journal_issue 3
_journal_name_full 'ACS Omega'
_journal_page_first 1595
_journal_page_last 1606
_journal_paper_doi 10.1021/acsomega.9b03598
_journal_volume 5
_journal_year 2020
_chemical_formula_moiety 'C60 H60 B4 N4 P4 Zr'
_chemical_formula_sum 'C60 H60 B4 N4 P4 Zr'
_chemical_formula_weight 1095.46
_space_group_crystal_system monoclinic
_space_group_IT_number 14
_space_group_name_Hall '-P 2yn'
_space_group_name_H-M_alt 'P 1 21/n 1'
_atom_sites_solution_hydrogens geom
_audit_creation_method SHELXL-2014/7
_cell_angle_alpha 90
_cell_angle_beta 96.078(2)
_cell_angle_gamma 90
_cell_formula_units_Z 4
_cell_length_a 12.6729(2)
_cell_length_b 21.3485(3)
_cell_length_c 23.3993(5)
_cell_measurement_reflns_used 8574
_cell_measurement_temperature 150(2)
_cell_measurement_theta_max 71.2130
_cell_measurement_theta_min 3.8070
_cell_volume 6295.03(19)
_computing_cell_refinement
'CrysAlisPro, Agilent Technologies,Version 1.171.35.19 (release 27-10-2011CrysAlis171 .NET)(compiled Oct 27'
_computing_data_collection
'CrysAlisPro, Agilent Technologies,Version 1.171.35.19 (release 27-10-2011CrysAlis171 .NET)(compiled Oct 27'
_computing_data_reduction
'CrysAlisPro, Agilent Technologies,Version 1.171.35.19 (release 27-10-2011CrysAlis171 .NET)(compiled Oct 27'
_computing_molecular_graphics 'DIAMOND & Olex 2.1'
_computing_publication_material WinGX
_computing_structure_refinement 'SHELXL-2014/7 (Sheldrick, 2014)'
_computing_structure_solution 'SHELXL-2014/7 (Sheldrick, 2014)'
_diffrn_ambient_temperature 150(2)
_diffrn_measured_fraction_theta_full 0.993
_diffrn_measured_fraction_theta_max 0.976
_diffrn_measurement_device_type 'SuperNova, Dual, Cu at zero, Eos'
_diffrn_radiation_type CuK\a
_diffrn_radiation_wavelength 1.54184
_diffrn_reflns_av_R_equivalents 0.0593
_diffrn_reflns_av_unetI/netI 0.0748
_diffrn_reflns_Laue_measured_fraction_full 0.993
_diffrn_reflns_Laue_measured_fraction_max 0.976
_diffrn_reflns_limit_h_max 15
_diffrn_reflns_limit_h_min -10
_diffrn_reflns_limit_k_max 23
_diffrn_reflns_limit_k_min -25
_diffrn_reflns_limit_l_max 27
_diffrn_reflns_limit_l_min -28
_diffrn_reflns_number 23962
_diffrn_reflns_point_group_measured_fraction_full 0.993
_diffrn_reflns_point_group_measured_fraction_max 0.976
_diffrn_reflns_theta_full 67.684
_diffrn_reflns_theta_max 71.301
_diffrn_reflns_theta_min 3.799
_diffrn_source 'sealed X-ray tube'
_exptl_absorpt_coefficient_mu 2.676
_exptl_absorpt_correction_T_max 1.00000
_exptl_absorpt_correction_T_min 0.69971
_exptl_absorpt_correction_type multi-scan
_exptl_crystal_colour yellow
_exptl_crystal_density_diffrn 1.156
_exptl_crystal_description block
_exptl_crystal_F_000 2272
_exptl_crystal_size_max 0.27
_exptl_crystal_size_mid 0.24
_exptl_crystal_size_min 0.19
_refine_diff_density_max 2.605
_refine_diff_density_min -1.190
_refine_diff_density_rms 0.200
_refine_ls_extinction_method none
_refine_ls_goodness_of_fit_ref 1.261
_refine_ls_hydrogen_treatment constr
_refine_ls_matrix_type full
_refine_ls_number_parameters 662
_refine_ls_number_reflns 11938
_refine_ls_number_restraints 0
_refine_ls_restrained_S_all 1.261
_refine_ls_R_factor_all 0.1165
_refine_ls_R_factor_gt 0.0924
_refine_ls_shift/su_max 0.007
_refine_ls_shift/su_mean 0.001
_refine_ls_structure_factor_coef Fsqd
_refine_ls_weighting_details 'w=1/[\s^2^(Fo^2^)+(0.1719P)^2^+1.4925P] where P=(Fo^2^+2Fc^2^)/3'
_refine_ls_weighting_scheme calc
_refine_ls_wR_factor_gt 0.2751
_refine_ls_wR_factor_ref 0.3015
_reflns_Friedel_coverage 0.000
_reflns_number_gt 8834
_reflns_number_total 11938
_reflns_threshold_expression 'I > 2\s(I)'
_cod_data_source_file ao9b03598_si_004.cif
_cod_data_source_block exp_5322
_cod_depositor_comments
;Adding full bibliography for 4517307--4517309.cif.

 Adding full bibliography for 4517307--4517309.cif.
;
_cod_original_sg_symbol_H-M 'P 21/n'
_cod_database_code 4517309
_shelx_shelxl_version_number 2014/7
_shelx_space_group_comment
;
The symmetry employed for this shelxl refinement is uniquely defined
by the following loop, which should always be used as a source of
symmetry information in preference to the above space-group names.
They are only intended as comments.
;

loop_
_space_group_symop_operation_xyz
'x, y, z'
'-x+1/2, y+1/2, -z+1/2'
'-x, -y, -z'
'x-1/2, -y-1/2, z-1/2'

loop_
_atom_site_label
_atom_site_type_symbol
_atom_site_fract_x
_atom_site_fract_y
_atom_site_fract_z
_atom_site_U_iso_or_equiv
_atom_site_adp_type
_atom_site_occupancy
_atom_site_site_symmetry_order
_atom_site_calc_flag
_atom_site_refinement_flags_posn
_atom_site_refinement_flags_adp
Zr1 Zr 0.91141(4) 0.79209(2) 0.18315(2) 0.03550(19) Uani 1 1 d . .
B1 B 0.9363(7) 0.8691(4) 0.0631(4) 0.0548(19) Uani 1 1 d . .
H1A H 0.9820 0.8416 0.0445 0.082 Uiso 1 1 calc R U
H1B H 0.9019 0.8976 0.0353 0.082 Uiso 1 1 calc R U
H1C H 0.8837 0.8448 0.0798 0.082 Uiso 1 1 calc R U
B2 B 0.8874(7) 0.6926(4) 0.2596(4) 0.0515(18) Uani 1 1 d . .
H2A H 0.8329 0.7191 0.2411 0.077 Uiso 1 1 calc R U
H2B H 0.8556 0.6598 0.2799 0.077 Uiso 1 1 calc R U
H2C H 0.9276 0.6747 0.2311 0.077 Uiso 1 1 calc R U
B3 B 0.7811(6) 0.8785(4) 0.2570(4) 0.0518(18) Uani 1 1 d . .
H3A H 0.7609 0.8573 0.2904 0.078 Uiso 1 1 calc R U
H3B H 0.7825 0.9229 0.2637 0.078 Uiso 1 1 calc R U
H3C H 0.8502 0.8646 0.2493 0.078 Uiso 1 1 calc R U
B4 B 1.0844(7) 0.7128(4) 0.1378(4) 0.056(2) Uani 1 1 d . .
H4A H 1.0668 0.7532 0.1520 0.084 Uiso 1 1 calc R U
H4B H 1.1331 0.7176 0.1093 0.084 Uiso 1 1 calc R U
H4C H 1.1166 0.6877 0.1690 0.084 Uiso 1 1 calc R U
P1 P 1.01714(13) 0.91461(7) 0.12098(7) 0.0437(4) Uani 1 1 d . .
P2 P 0.97884(13) 0.74082(8) 0.31214(7) 0.0427(4) Uani 1 1 d . .
P3 P 0.68035(12) 0.86001(7) 0.19234(7) 0.0393(4) Uani 1 1 d . .
P4 P 0.95692(13) 0.67203(7) 0.10370(7) 0.0406(4) Uani 1 1 d . .
N1 N 1.0131(4) 0.8745(2) 0.1806(2) 0.0409(11) Uani 1 1 d . .
N2 N 1.0111(4) 0.7941(2) 0.2664(2) 0.0416(11) Uani 1 1 d . .
N3 N 0.7440(4) 0.8069(2) 0.1570(2) 0.0381(11) Uani 1 1 d . .
N4 N 0.8634(4) 0.7222(2) 0.1161(2) 0.0390(11) Uani 1 1 d . .
C1 C 1.0782(5) 0.8896(3) 0.2327(3) 0.0412(13) Uani 1 1 d . .
C2 C 1.1379(5) 0.9442(3) 0.2431(3) 0.0555(17) Uani 1 1 d . .
H2 H 1.1359 0.9744 0.2144 0.067 Uiso 1 1 calc R U
C3 C 1.1993(6) 0.9551(4) 0.2939(4) 0.062(2) Uani 1 1 d . .
H3 H 1.2366 0.9925 0.2998 0.074 Uiso 1 1 calc R U
C4 C 1.2049(6) 0.9102(4) 0.3358(4) 0.066(2) Uani 1 1 d . .
H4 H 1.2486 0.9163 0.3699 0.080 Uiso 1 1 calc R U
C5 C 1.1463(5) 0.8557(4) 0.3279(3) 0.0540(17) Uani 1 1 d . .
H5 H 1.1518 0.8252 0.3565 0.065 Uiso 1 1 calc R U
C6 C 1.0795(5) 0.8461(3) 0.2781(3) 0.0431(14) Uani 1 1 d . .
C7 C 1.1530(6) 0.9228(3) 0.1042(3) 0.0513(16) Uani 1 1 d . .
C8 C 1.2041(6) 0.8717(4) 0.0859(4) 0.0602(19) Uani 1 1 d . .
H8 H 1.1690 0.8335 0.0821 0.072 Uiso 1 1 calc R U
C9 C 1.3078(7) 0.8760(5) 0.0727(4) 0.076(2) Uani 1 1 d . .
H9 H 1.3422 0.8405 0.0609 0.091 Uiso 1 1 calc R U
C10 C 1.3592(6) 0.9312(5) 0.0766(4) 0.070(2) Uani 1 1 d . .
H10 H 1.4286 0.9335 0.0673 0.084 Uiso 1 1 calc R U
C11 C 1.3132(7) 0.9813(5) 0.0933(4) 0.077(3) Uani 1 1 d . .
H11 H 1.3497 1.0191 0.0950 0.092 Uiso 1 1 calc R U
C12 C 1.2092(6) 0.9792(4) 0.1087(4) 0.064(2) Uani 1 1 d . .
H12 H 1.1779 1.0151 0.1219 0.077 Uiso 1 1 calc R U
C13 C 0.9650(6) 0.9937(3) 0.1275(3) 0.0498(15) Uani 1 1 d . .
C14 C 0.9180(6) 1.0108(4) 0.1768(4) 0.066(2) Uani 1 1 d . .
H14 H 0.9158 0.9823 0.2067 0.080 Uiso 1 1 calc R U
C15 C 0.8744(7) 1.0703(4) 0.1814(5) 0.074(2) Uani 1 1 d . .
H15 H 0.8428 1.0818 0.2139 0.089 Uiso 1 1 calc R U
C16 C 0.8795(7) 1.1121(4) 0.1360(6) 0.091(4) Uani 1 1 d . .
H16 H 0.8534 1.1525 0.1389 0.109 Uiso 1 1 calc R U
C17 C 0.9223(8) 1.0946(4) 0.0873(5) 0.079(3) Uani 1 1 d . .
H17 H 0.9226 1.1225 0.0568 0.095 Uiso 1 1 calc R U
C18 C 0.9654(7) 1.0349(4) 0.0833(4) 0.068(2) Uani 1 1 d . .
H18 H 0.9947 1.0232 0.0501 0.082 Uiso 1 1 calc R U
C19 C 1.0955(6) 0.7012(3) 0.3482(3) 0.0501(16) Uani 1 1 d . .
C20 C 1.1646(7) 0.6734(4) 0.3127(4) 0.068(2) Uani 1 1 d . .
H20 H 1.1501 0.6731 0.2729 0.081 Uiso 1 1 calc R U
C21 C 1.2577(7) 0.6456(4) 0.3405(6) 0.088(3) Uani 1 1 d . .
H21 H 1.3050 0.6257 0.3187 0.106 Uiso 1 1 calc R U
C22 C 1.2788(8) 0.6476(4) 0.3985(5) 0.082(3) Uani 1 1 d . .
H22 H 1.3415 0.6301 0.4157 0.098 Uiso 1 1 calc R U
C23 C 1.2134(8) 0.6735(4) 0.4304(5) 0.086(3) Uani 1 1 d . .
H23 H 1.2298 0.6736 0.4701 0.103 Uiso 1 1 calc R U
C24 C 1.1182(8) 0.7015(4) 0.4065(4) 0.070(2) Uani 1 1 d . .
H24 H 1.0718 0.7197 0.4299 0.084 Uiso 1 1 calc R U
C25 C 0.9093(5) 0.7706(3) 0.3700(3) 0.0491(15) Uani 1 1 d . .
C26 C 0.9128(7) 0.8325(4) 0.3872(3) 0.0615(19) Uani 1 1 d . .
H26 H 0.9554 0.8612 0.3705 0.074 Uiso 1 1 calc R U
C27 C 0.8498(8) 0.8511(5) 0.4310(4) 0.080(3) Uani 1 1 d . .
H27 H 0.8521 0.8924 0.4436 0.096 Uiso 1 1 calc R U
C28 C 0.7845(7) 0.8082(6) 0.4552(4) 0.088(3) Uani 1 1 d . .
H28 H 0.7429 0.8213 0.4834 0.106 Uiso 1 1 calc R U
C29 C 0.7814(8) 0.7484(5) 0.4382(4) 0.083(3) Uani 1 1 d . .
H29 H 0.7369 0.7201 0.4541 0.100 Uiso 1 1 calc R U
C30 C 0.8467(7) 0.7280(5) 0.3957(4) 0.073(2) Uani 1 1 d . .
H30 H 0.8471 0.6860 0.3851 0.088 Uiso 1 1 calc R U
C31 C 0.7569(5) 0.7228(3) 0.0901(3) 0.0406(13) Uani 1 1 d . .
C32 C 0.6917(5) 0.7696(3) 0.1123(3) 0.0394(13) Uani 1 1 d . .
C33 C 0.5873(5) 0.7749(4) 0.0892(3) 0.0542(17) Uani 1 1 d . .
H33 H 0.5448 0.8060 0.1028 0.065 Uiso 1 1 calc R U
C34 C 0.5442(6) 0.7347(4) 0.0460(3) 0.0599(19) Uani 1 1 d . .
H34 H 0.4738 0.7391 0.0308 0.072 Uiso 1 1 calc R U
C35 C 0.6064(6) 0.6882(4) 0.0259(4) 0.0610(19) Uani 1 1 d . .
H35 H 0.5774 0.6604 -0.0020 0.073 Uiso 1 1 calc R U
C36 C 0.7125(6) 0.6832(3) 0.0476(3) 0.0533(16) Uani 1 1 d . .
H36 H 0.7544 0.6525 0.0331 0.064 Uiso 1 1 calc R U
C37 C 0.5596(5) 0.8278(3) 0.2157(3) 0.0470(15) Uani 1 1 d . .
C38 C 0.5642(7) 0.7721(4) 0.2448(4) 0.072(2) Uani 1 1 d . .
H38 H 0.6287 0.7511 0.2507 0.086 Uiso 1 1 calc R U
C39 C 0.4785(8) 0.7467(4) 0.2653(5) 0.089(3) Uani 1 1 d . .
H39 H 0.4843 0.7082 0.2840 0.107 Uiso 1 1 calc R U
C40 C 0.3814(8) 0.7776(5) 0.2586(5) 0.081(3) Uani 1 1 d . .
H40 H 0.3225 0.7605 0.2734 0.097 Uiso 1 1 calc R U
C41 C 0.3740(7) 0.8331(5) 0.2301(4) 0.074(2) Uani 1 1 d . .
H41 H 0.3096 0.8544 0.2261 0.089 Uiso 1 1 calc R U
C42 C 0.4613(6) 0.8589(4) 0.2068(3) 0.0563(18) Uani 1 1 d . .
H42 H 0.4545 0.8959 0.1858 0.068 Uiso 1 1 calc R U
C43 C 0.6455(5) 0.9274(3) 0.1470(3) 0.0443(14) Uani 1 1 d . .
C44 C 0.6662(6) 0.9287(4) 0.0904(3) 0.062(2) Uani 1 1 d . .
H44 H 0.6914 0.8930 0.0736 0.074 Uiso 1 1 calc R U
C45 C 0.6496(8) 0.9831(5) 0.0585(4) 0.083(3) Uani 1 1 d . .
H45 H 0.6675 0.9845 0.0210 0.100 Uiso 1 1 calc R U
C46 C 0.6078(7) 1.0340(4) 0.0814(4) 0.076(2) Uani 1 1 d . .
H46 H 0.5926 1.0694 0.0590 0.092 Uiso 1 1 calc R U
C47 C 0.5883(7) 1.0336(4) 0.1359(4) 0.069(2) Uani 1 1 d . .
H47 H 0.5604 1.0694 0.1513 0.083 Uiso 1 1 calc R U
C48 C 0.6080(6) 0.9821(3) 0.1701(4) 0.0574(18) Uani 1 1 d . .
H48 H 0.5963 0.9836 0.2086 0.069 Uiso 1 1 calc R U
C49 C 0.9620(6) 0.6602(3) 0.0275(3) 0.0491(15) Uani 1 1 d . .
C50 C 0.9491(9) 0.7113(4) -0.0099(4) 0.080(3) Uani 1 1 d . .
H50 H 0.9361 0.7509 0.0045 0.096 Uiso 1 1 calc R U
C51 C 0.9553(10) 0.7037(4) -0.0674(4) 0.089(3) Uani 1 1 d . .
H51 H 0.9455 0.7379 -0.0921 0.106 Uiso 1 1 calc R U
C52 C 0.9759(9) 0.6457(4) -0.0890(4) 0.081(3) Uani 1 1 d . .
H52 H 0.9810 0.6408 -0.1281 0.098 Uiso 1 1 calc R U
C53 C 0.9889(10) 0.5957(4) -0.0535(4) 0.095(4) Uani 1 1 d . .
H53 H 1.0043 0.5567 -0.0680 0.114 Uiso 1 1 calc R U
C54 C 0.9792(8) 0.6026(4) 0.0039(4) 0.078(3) Uani 1 1 d . .
H54 H 0.9845 0.5675 0.0275 0.094 Uiso 1 1 calc R U
C55 C 0.9355(5) 0.5947(3) 0.1325(3) 0.0439(14) Uani 1 1 d . .
C56 C 0.8352(6) 0.5706(4) 0.1321(4) 0.068(2) Uani 1 1 d . .
H56 H 0.7761 0.5942 0.1185 0.081 Uiso 1 1 calc R U
C57 C 0.8234(7) 0.5089(4) 0.1528(4) 0.078(3) Uani 1 1 d . .
H57 H 0.7557 0.4918 0.1522 0.093 Uiso 1 1 calc R U
C58 C 0.9081(6) 0.4745(4) 0.1734(3) 0.0570(18) Uani 1 1 d . .
H58 H 0.8992 0.4335 0.1856 0.068 Uiso 1 1 calc R U
C59 C 1.0071(7) 0.5002(4) 0.1762(4) 0.064(2) Uani 1 1 d . .
H59 H 1.0653 0.4777 0.1927 0.077 Uiso 1 1 calc R U
C60 C 1.0214(6) 0.5595(4) 0.1549(4) 0.0595(18) Uani 1 1 d . .
H60 H 1.0895 0.5758 0.1556 0.071 Uiso 1 1 calc R U

loop_
_atom_site_aniso_label
_atom_site_aniso_U_11
_atom_site_aniso_U_22
_atom_site_aniso_U_33
_atom_site_aniso_U_23
_atom_site_aniso_U_13
_atom_site_aniso_U_12
Zr1 0.0318(3) 0.0365(3) 0.0371(3) -0.00534(18) -0.00124(19) 0.00101(18)
B1 0.057(5) 0.050(4) 0.059(5) -0.002(4) 0.009(4) -0.004(4)
B2 0.048(5) 0.056(4) 0.048(4) -0.008(4) -0.005(3) 0.003(3)
B3 0.046(4) 0.055(4) 0.054(4) -0.006(4) 0.001(3) 0.014(3)
B4 0.051(5) 0.048(4) 0.069(5) -0.006(4) 0.003(4) 0.000(3)
P1 0.0443(9) 0.0377(8) 0.0490(9) 0.0001(7) 0.0049(7) -0.0010(6)
P2 0.0471(10) 0.0419(8) 0.0375(8) -0.0014(6) -0.0035(6) 0.0051(6)
P3 0.0372(8) 0.0423(8) 0.0379(7) 0.0000(6) 0.0023(6) 0.0075(6)
P4 0.0440(9) 0.0362(8) 0.0416(8) -0.0062(6) 0.0045(6) 0.0029(6)
N1 0.039(3) 0.037(2) 0.045(3) 0.000(2) -0.001(2) 0.001(2)
N2 0.044(3) 0.043(3) 0.036(3) -0.004(2) -0.006(2) 0.002(2)
N3 0.038(3) 0.039(2) 0.036(2) -0.004(2) -0.001(2) 0.002(2)
N4 0.040(3) 0.038(2) 0.039(3) -0.007(2) 0.000(2) 0.003(2)
C1 0.032(3) 0.043(3) 0.047(3) -0.009(3) 0.001(2) -0.003(2)
C2 0.048(4) 0.052(4) 0.065(5) -0.007(3) 0.001(3) -0.012(3)
C3 0.048(4) 0.060(4) 0.076(5) -0.019(4) 0.002(4) -0.017(3)
C4 0.048(4) 0.085(6) 0.063(5) -0.024(4) -0.012(3) -0.011(4)
C5 0.042(4) 0.061(4) 0.056(4) -0.006(3) -0.011(3) 0.003(3)
C6 0.039(3) 0.040(3) 0.050(3) -0.012(3) 0.001(3) 0.001(2)
C7 0.051(4) 0.047(4) 0.056(4) 0.009(3) 0.005(3) -0.003(3)
C8 0.052(4) 0.057(4) 0.072(5) 0.000(4) 0.009(4) 0.002(3)
C9 0.059(5) 0.081(6) 0.089(7) 0.009(5) 0.010(4) 0.020(4)
C10 0.046(5) 0.098(7) 0.066(5) 0.008(5) 0.004(4) -0.002(4)
C11 0.050(5) 0.084(6) 0.096(7) 0.023(5) 0.008(4) -0.007(4)
C12 0.056(5) 0.051(4) 0.087(6) -0.002(4) 0.014(4) -0.011(3)
C13 0.051(4) 0.038(3) 0.058(4) 0.000(3) -0.001(3) -0.001(3)
C14 0.068(5) 0.049(4) 0.085(6) 0.002(4) 0.020(4) 0.005(3)
C15 0.068(5) 0.061(5) 0.093(7) -0.006(5) 0.007(5) 0.018(4)
C16 0.059(6) 0.047(5) 0.162(12) 0.001(6) -0.008(6) 0.018(4)
C17 0.088(7) 0.051(5) 0.096(7) 0.024(5) -0.003(5) 0.013(4)
C18 0.073(6) 0.056(4) 0.076(6) 0.008(4) 0.008(4) 0.005(4)
C19 0.054(4) 0.045(3) 0.049(4) 0.004(3) -0.005(3) 0.007(3)
C20 0.067(5) 0.067(5) 0.071(5) 0.012(4) 0.013(4) 0.013(4)
C21 0.060(6) 0.072(6) 0.133(10) 0.017(6) 0.014(6) 0.025(4)
C22 0.069(6) 0.072(6) 0.097(8) 0.024(5) -0.020(5) 0.016(5)
C23 0.099(8) 0.069(6) 0.077(6) 0.003(5) -0.041(6) 0.021(5)
C24 0.082(6) 0.072(5) 0.052(4) -0.003(4) -0.015(4) 0.013(4)
C25 0.044(4) 0.058(4) 0.044(3) -0.008(3) 0.001(3) 0.002(3)
C26 0.072(5) 0.061(4) 0.051(4) -0.009(3) 0.004(4) 0.003(4)
C27 0.087(7) 0.081(6) 0.075(6) -0.026(5) 0.014(5) 0.017(5)
C28 0.059(6) 0.144(10) 0.062(5) -0.029(6) 0.008(4) 0.014(6)
C29 0.084(7) 0.106(8) 0.063(5) -0.011(5) 0.022(5) -0.016(6)
C30 0.074(6) 0.080(6) 0.068(5) -0.015(5) 0.014(4) -0.010(5)
C31 0.037(3) 0.043(3) 0.040(3) -0.001(3) -0.004(2) 0.003(2)
C32 0.029(3) 0.048(3) 0.040(3) 0.002(3) -0.005(2) -0.001(2)
C33 0.037(4) 0.070(4) 0.054(4) 0.002(4) -0.005(3) 0.006(3)
C34 0.046(4) 0.074(5) 0.056(4) -0.004(4) -0.014(3) -0.008(3)
C35 0.059(5) 0.062(4) 0.056(4) -0.010(4) -0.019(3) -0.008(4)
C36 0.061(5) 0.044(3) 0.051(4) -0.005(3) -0.009(3) 0.000(3)
C37 0.041(4) 0.053(4) 0.047(3) 0.002(3) 0.009(3) 0.008(3)
C38 0.054(5) 0.066(5) 0.097(7) 0.027(5) 0.018(4) 0.019(4)
C39 0.078(6) 0.066(5) 0.125(9) 0.033(6) 0.027(6) 0.005(5)
C40 0.064(6) 0.086(6) 0.098(7) 0.017(6) 0.030(5) -0.006(5)
C41 0.043(4) 0.097(7) 0.084(6) 0.014(5) 0.014(4) 0.013(4)
C42 0.043(4) 0.065(4) 0.062(4) 0.012(4) 0.011(3) 0.013(3)
C43 0.038(3) 0.048(3) 0.046(3) 0.001(3) -0.001(3) 0.003(3)
C44 0.067(5) 0.067(5) 0.053(4) 0.014(4) 0.012(4) 0.015(4)
C45 0.101(7) 0.081(6) 0.072(6) 0.031(5) 0.026(5) 0.008(5)
C46 0.083(6) 0.064(5) 0.081(6) 0.027(5) 0.004(5) -0.002(4)
C47 0.072(6) 0.046(4) 0.087(6) 0.005(4) -0.004(4) 0.004(4)
C48 0.062(5) 0.046(4) 0.063(5) 0.002(3) 0.001(3) 0.005(3)
C49 0.056(4) 0.047(4) 0.044(3) -0.005(3) 0.009(3) 0.002(3)
C50 0.143(9) 0.051(5) 0.049(5) -0.005(4) 0.024(5) 0.005(5)
C51 0.152(10) 0.069(6) 0.047(5) 0.009(4) 0.023(5) 0.012(6)
C52 0.123(8) 0.078(6) 0.044(4) -0.012(4) 0.015(5) 0.021(6)
C53 0.179(11) 0.057(5) 0.051(5) -0.010(4) 0.014(6) 0.027(6)
C54 0.131(8) 0.052(4) 0.054(5) -0.006(4) 0.020(5) 0.025(5)
C55 0.050(4) 0.040(3) 0.042(3) 0.001(3) 0.006(3) 0.003(3)
C56 0.056(5) 0.064(5) 0.083(6) 0.023(4) 0.005(4) 0.001(4)
C57 0.064(5) 0.077(6) 0.092(7) 0.026(5) 0.010(5) -0.014(4)
C58 0.068(5) 0.048(4) 0.057(4) 0.006(3) 0.014(4) 0.003(3)
C59 0.069(5) 0.049(4) 0.074(5) 0.015(4) 0.012(4) 0.018(4)
C60 0.054(4) 0.055(4) 0.071(5) 0.001(4) 0.011(4) 0.004(3)

loop_
_atom_type_symbol
_atom_type_description
_atom_type_scat_dispersion_real
_atom_type_scat_dispersion_imag
_atom_type_scat_source
Zr Zr -0.1862 2.2449 'International Tables Vol C Tables 4.2.6.8 and 6.1.1.4'
Se Se -0.7943 1.1372 'International Tables Vol C Tables 4.2.6.8 and 6.1.1.4'
B B 0.0090 0.0039 'International Tables Vol C Tables 4.2.6.8 and 6.1.1.4'
S S 0.3331 0.5567 'International Tables Vol C Tables 4.2.6.8 and 6.1.1.4'
O O 0.0492 0.0322 'International Tables Vol C Tables 4.2.6.8 and 6.1.1.4'
P P 0.2955 0.4335 'International Tables Vol C Tables 4.2.6.8 and 6.1.1.4'
F F 0.0727 0.0534 'International Tables Vol C Tables 4.2.6.8 and 6.1.1.4'
N N 0.0311 0.0180 'International Tables Vol C Tables 4.2.6.8 and 6.1.1.4'
C C 0.0181 0.0091 'International Tables Vol C Tables 4.2.6.8 and 6.1.1.4'
H H 0.0000 0.0000 'International Tables Vol C Tables 4.2.6.8 and 6.1.1.4'

loop_
_geom_angle_atom_site_label_1
_geom_angle_atom_site_label_2
_geom_angle_atom_site_label_3
_geom_angle
N3 Zr1 N1 115.93(19)
N3 Zr1 N4 73.10(18)
N1 Zr1 N4 130.14(19)
N3 Zr1 N2 134.27(19)
N1 Zr1 N2 74.0(2)
N4 Zr1 N2 136.98(18)
P1 B1 H1A 109.5
P1 B1 H1B 109.5
H1A B1 H1B 109.5
P1 B1 H1C 109.5
H1A B1 H1C 109.5
H1B B1 H1C 109.5
P2 B2 H2A 109.5
P2 B2 H2B 109.5
H2A B2 H2B 109.5
P2 B2 H2C 109.5
H2A B2 H2C 109.5
H2B B2 H2C 109.5
P3 B3 H3A 109.5
P3 B3 H3B 109.5
H3A B3 H3B 109.5
P3 B3 H3C 109.5
H3A B3 H3C 109.5
H3B B3 H3C 109.5
P4 B4 H4A 109.5
P4 B4 H4B 109.5
H4A B4 H4B 109.5
P4 B4 H4C 109.5
H4A B4 H4C 109.5
H4B B4 H4C 109.5
N1 P1 C7 110.4(3)
N1 P1 C13 111.5(3)
C7 P1 C13 106.8(3)
N1 P1 B1 106.2(3)
C7 P1 B1 110.6(4)
C13 P1 B1 111.3(4)
N2 P2 C25 114.7(3)
N2 P2 C19 112.1(3)
C25 P2 C19 104.5(3)
N2 P2 B2 97.5(3)
C25 P2 B2 111.3(4)
C19 P2 B2 117.1(3)
N3 P3 C43 110.5(3)
N3 P3 C37 111.2(3)
C43 P3 C37 108.4(3)
N3 P3 B3 102.5(3)
C43 P3 B3 113.5(3)
C37 P3 B3 110.7(4)
N4 P4 C55 112.9(3)
N4 P4 C49 111.4(3)
C55 P4 C49 105.1(3)
N4 P4 B4 102.7(3)
C55 P4 B4 114.1(4)
C49 P4 B4 110.8(4)
C1 N1 P1 122.5(4)
C1 N1 Zr1 116.5(4)
P1 N1 Zr1 121.0(3)
C6 N2 P2 127.3(5)
C6 N2 Zr1 117.9(4)
P2 N2 Zr1 113.7(3)
C32 N3 P3 122.4(4)
C32 N3 Zr1 119.5(4)
P3 N3 Zr1 118.1(3)
C31 N4 P4 126.9(4)
C31 N4 Zr1 118.5(4)
P4 N4 Zr1 114.6(3)
C2 C1 C6 117.1(6)
C2 C1 N1 126.1(6)
C6 C1 N1 116.8(5)
C3 C2 C1 122.8(8)
C3 C2 H2 118.6
C1 C2 H2 118.6
C2 C3 C4 118.9(7)
C2 C3 H3 120.5
C4 C3 H3 120.5
C3 C4 C5 120.5(7)
C3 C4 H4 119.7
C5 C4 H4 119.7
C6 C5 C4 120.7(7)
C6 C5 H5 119.6
C4 C5 H5 119.6
C5 C6 N2 126.0(6)
C5 C6 C1 119.6(6)
N2 C6 C1 114.4(6)
C8 C7 C12 117.2(7)
C8 C7 P1 119.1(5)
C12 C7 P1 123.7(6)
C7 C8 C9 120.8(8)
C7 C8 H8 119.6
C9 C8 H8 119.6
C10 C9 C8 120.4(8)
C10 C9 H9 119.8
C8 C9 H9 119.8
C11 C10 C9 120.9(8)
C11 C10 H10 119.5
C9 C10 H10 119.5
C10 C11 C12 120.9(9)
C10 C11 H11 119.5
C12 C11 H11 119.5
C7 C12 C11 119.6(8)
C7 C12 H12 120.2
C11 C12 H12 120.2
C18 C13 C14 119.6(7)
C18 C13 P1 120.3(6)
C14 C13 P1 120.0(6)
C15 C14 C13 120.5(8)
C15 C14 H14 119.7
C13 C14 H14 119.7
C14 C15 C16 118.2(9)
C14 C15 H15 120.9
C16 C15 H15 120.9
C17 C16 C15 121.1(8)
C17 C16 H16 119.4
C15 C16 H16 119.4
C16 C17 C18 119.9(9)
C16 C17 H17 120.0
C18 C17 H17 120.0
C13 C18 C17 120.5(9)
C13 C18 H18 119.7
C17 C18 H18 119.7
C24 C19 C20 121.1(8)
C24 C19 P2 122.3(6)
C20 C19 P2 116.5(6)
C19 C20 C21 116.5(9)
C19 C20 H20 121.7
C21 C20 H20 121.7
C22 C21 C20 120.9(10)
C22 C21 H21 119.5
C20 C21 H21 119.5
C23 C22 C21 121.3(9)
C23 C22 H22 119.4
C21 C22 H22 119.4
C22 C23 C24 121.6(10)
C22 C23 H23 119.2
C24 C23 H23 119.2
C19 C24 C23 118.5(9)
C19 C24 H24 120.8
C23 C24 H24 120.8
C26 C25 C30 120.4(7)
C26 C25 P2 123.5(6)
C30 C25 P2 116.1(6)
C25 C26 C27 118.3(8)
C25 C26 H26 120.9
C27 C26 H26 120.9
C28 C27 C26 120.9(9)
C28 C27 H27 119.6
C26 C27 H27 119.6
C29 C28 C27 120.4(8)
C29 C28 H28 119.8
C27 C28 H28 119.8
C28 C29 C30 119.9(9)
C28 C29 H29 120.0
C30 C29 H29 120.0
C29 C30 C25 120.1(9)
C29 C30 H30 119.9
C25 C30 H30 119.9
C36 C31 N4 126.8(6)
C36 C31 C32 118.9(6)
N4 C31 C32 114.3(5)
C33 C32 N3 126.5(6)
C33 C32 C31 118.9(6)
N3 C32 C31 114.6(5)
C32 C33 C34 121.3(7)
C32 C33 H33 119.4
C34 C33 H33 119.4
C35 C34 C33 119.7(7)
C35 C34 H34 120.1
C33 C34 H34 120.1
C36 C35 C34 119.8(7)
C36 C35 H35 120.1
C34 C35 H35 120.1
C35 C36 C31 121.4(7)
C35 C36 H36 119.3
C31 C36 H36 119.3
C38 C37 C42 118.3(7)
C38 C37 P3 119.1(5)
C42 C37 P3 122.6(5)
C39 C38 C37 122.3(8)
C39 C38 H38 118.9
C37 C38 H38 118.9
C38 C39 C40 120.4(8)
C38 C39 H39 119.8
C40 C39 H39 119.8
C41 C40 C39 118.9(8)
C41 C40 H40 120.5
C39 C40 H40 120.5
C40 C41 C42 121.3(8)
C40 C41 H41 119.4
C42 C41 H41 119.4
C37 C42 C41 118.8(7)
C37 C42 H42 120.6
C41 C42 H42 120.6
C44 C43 C48 117.7(7)
C44 C43 P3 121.2(5)
C48 C43 P3 120.7(5)
C43 C44 C45 120.1(8)
C43 C44 H44 120.0
C45 C44 H44 120.0
C46 C45 C44 120.5(9)
C46 C45 H45 119.8
C44 C45 H45 119.8
C47 C46 C45 120.0(8)
C47 C46 H46 120.0
C45 C46 H46 120.0
C46 C47 C48 121.8(8)
C46 C47 H47 119.1
C48 C47 H47 119.1
C47 C48 C43 119.8(8)
C47 C48 H48 120.1
C43 C48 H48 120.1
C54 C49 C50 117.4(7)
C54 C49 P4 122.9(6)
C50 C49 P4 119.7(5)
C51 C50 C49 120.6(8)
C51 C50 H50 119.7
C49 C50 H50 119.7
C52 C51 C50 120.1(8)
C52 C51 H51 119.9
C50 C51 H51 119.9
C51 C52 C53 120.2(8)
C51 C52 H52 119.9
C53 C52 H52 119.9
C52 C53 C54 120.0(8)
C52 C53 H53 120.0
C54 C53 H53 120.0
C49 C54 C53 121.6(8)
C49 C54 H54 119.2
C53 C54 H54 119.2
C60 C55 C56 119.4(7)
C60 C55 P4 119.6(5)
C56 C55 P4 121.0(5)
C55 C56 C57 118.6(8)
C55 C56 H56 120.7
C57 C56 H56 120.7
C58 C57 C56 121.3(8)
C58 C57 H57 119.3
C56 C57 H57 119.3
C57 C58 C59 119.4(7)
C57 C58 H58 120.3
C59 C58 H58 120.3
C58 C59 C60 120.5(7)
C58 C59 H59 119.8
C60 C59 H59 119.8
C55 C60 C59 120.6(7)
C55 C60 H60 119.7
C59 C60 H60 119.7

loop_
_geom_bond_atom_site_label_1
_geom_bond_atom_site_label_2
_geom_bond_distance
Zr1 N3 2.168(5)
Zr1 N1 2.185(5)
Zr1 N4 2.203(5)
Zr1 N2 2.208(5)
B1 P1 1.881(9)
B1 H1A 0.9600
B1 H1B 0.9600
B1 H1C 0.9600
B2 P2 1.900(8)
B2 H2A 0.9600
B2 H2B 0.9600
B2 H2C 0.9600
B3 P3 1.915(8)
B3 H3A 0.9600
B3 H3B 0.9600
B3 H3C 0.9600
B4 P4 1.931(9)
B4 H4A 0.9600
B4 H4B 0.9600
B4 H4C 0.9600
P1 N1 1.643(5)
P1 C7 1.814(7)
P1 C13 1.826(7)
P2 N2 1.643(5)
P2 C25 1.808(7)
P2 C19 1.830(7)
P3 N3 1.662(5)
P3 C43 1.814(7)
P3 C37 1.814(7)
P4 N4 1.646(5)
P4 C55 1.813(6)
P4 C49 1.809(7)
N1 C1 1.434(8)
N2 C6 1.416(8)
N3 C32 1.421(8)
N4 C31 1.420(8)
C1 C2 1.397(9)
C1 C6 1.410(9)
C2 C3 1.369(11)
C2 H2 0.9300
C3 C4 1.368(12)
C3 H3 0.9300
C4 C5 1.382(10)
C4 H4 0.9300
C5 C6 1.382(10)
C5 H5 0.9300
C7 C8 1.361(10)
C7 C12 1.397(9)
C8 C9 1.384(11)
C8 H8 0.9300
C9 C10 1.344(12)
C9 H9 0.9300
C10 C11 1.297(13)
C10 H10 0.9300
C11 C12 1.404(11)
C11 H11 0.9300
C12 H12 0.9300
C13 C18 1.359(11)
C13 C14 1.401(11)
C14 C15 1.393(10)
C14 H14 0.9300
C15 C16 1.394(15)
C15 H15 0.9300
C16 C17 1.365(16)
C16 H16 0.9300
C17 C18 1.393(11)
C17 H17 0.9300
C18 H18 0.9300
C19 C24 1.363(11)
C19 C20 1.403(11)
C20 C21 1.415(12)
C20 H20 0.9300
C21 C22 1.356(16)
C21 H21 0.9300
C22 C23 1.297(15)
C22 H22 0.9300
C23 C24 1.408(12)
C23 H23 0.9300
C24 H24 0.9300
C25 C26 1.379(10)
C25 C30 1.385(11)
C26 C27 1.422(11)
C26 H26 0.9300
C27 C28 1.394(15)
C27 H27 0.9300
C28 C29 1.336(14)
C28 H28 0.9300
C29 C30 1.428(11)
C29 H29 0.9300
C30 H30 0.9300
C31 C36 1.380(9)
C31 C32 1.428(8)
C32 C33 1.380(9)
C33 C34 1.393(10)
C33 H33 0.9300
C34 C35 1.380(11)
C34 H34 0.9300
C35 C36 1.390(11)
C35 H35 0.9300
C36 H36 0.9300
C37 C38 1.369(10)
C37 C42 1.407(9)
C38 C39 1.346(11)
C38 H38 0.9300
C39 C40 1.390(13)
C39 H39 0.9300
C40 C41 1.359(13)
C40 H40 0.9300
C41 C42 1.397(11)
C41 H41 0.9300
C42 H42 0.9300
C43 C44 1.378(10)
C43 C48 1.390(9)
C44 C45 1.384(11)
C44 H44 0.9300
C45 C46 1.344(13)
C45 H45 0.9300
C46 C47 1.325(13)
C46 H46 0.9300
C47 C48 1.368(11)
C47 H47 0.9300
C48 H48 0.9300
C49 C54 1.374(10)
C49 C50 1.397(11)
C50 C51 1.366(12)
C50 H50 0.9300
C51 C52 1.371(12)
C51 H51 0.9300
C52 C53 1.352(13)
C52 H52 0.9300
C53 C54 1.369(12)
C53 H53 0.9300
C54 H54 0.9300
C55 C60 1.381(10)
C55 C56 1.370(10)
C56 C57 1.418(11)
C56 H56 0.9300
C57 C58 1.347(11)
C57 H57 0.9300
C58 C59 1.365(11)
C58 H58 0.9300
C59 C60 1.379(10)
C59 H59 0.9300
C60 H60 0.9300
